data_7710374
loop_
_publ_author_name
'Petrus, Rafa\/l'
'Lis, Tadeusz'
'Kowali\'nski, Adrian'

_publ_section_title
;
 Use of heterometallic magnesium-alkali metal aryloxides in ring-opening
 polymerization of cyclic esters
;
_journal_name_full 'Dalton Transactions'
_journal_paper_doi 10.1039/D2DT00731B
_journal_year 2022
_chemical_formula_moiety 'C40 H56 Mg4 O20'
_chemical_formula_sum 'C40 H56 Mg4 O20'
_chemical_formula_weight 954.08
_space_group_crystal_system tetragonal
_space_group_IT_number 88
_space_group_name_Hall '-I 4ad'
_space_group_name_H-M_alt 'I 41/a :2'
_atom_sites_solution_hydrogens geom
_atom_sites_solution_primary direct
_audit_creation_method SHELXL-2014/7
_audit_update_record
;
2021-11-22 deposited with the CCDC.	2022-05-30 downloaded from the CCDC.
;
_cell_angle_alpha 90
_cell_angle_beta 90
_cell_angle_gamma 90
_cell_formula_units_Z 4
_cell_length_a 15.850(3)
_cell_length_b 15.850(3)
_cell_length_c 18.016(3)
_cell_measurement_reflns_used 2669
_cell_measurement_temperature 100(2)
_cell_measurement_theta_max 29.29
_cell_measurement_theta_min 3.61
_cell_volume 4526.0(14)
_computing_cell_refinement 'CrysAlis PRO (Agilent, 2011)'
_computing_data_collection 'CrysAlis PRO (Agilent, 2011)'
_computing_data_reduction 'CrysAlis PRO (Agilent, 2011)'
_computing_molecular_graphics 'DIAMOND  (Brandenburg, 2007)'
_computing_publication_material 'SHELXL-2014/7 (Sheldrick, 2014)'
_computing_structure_refinement 'SHELXL-2014/7 (Sheldrick, 2014)'
_computing_structure_solution 'SHELXS-2014/7 (Sheldrick, 2014)'
_diffrn_ambient_temperature 100(2)
_diffrn_measured_fraction_theta_full 1.000
_diffrn_measured_fraction_theta_max 0.984
_diffrn_measurement_device_type SuperNova
_diffrn_measurement_method \w
_diffrn_radiation_monochromator mirror
_diffrn_radiation_source 'SuperNova (Mo) X-ray Source'
_diffrn_radiation_type MoK\a
_diffrn_radiation_wavelength 0.71073
_diffrn_reflns_av_R_equivalents 0.0784
_diffrn_reflns_av_unetI/netI 0.0722
_diffrn_reflns_Laue_measured_fraction_full 1.000
_diffrn_reflns_Laue_measured_fraction_max 0.984
_diffrn_reflns_limit_h_max 20
_diffrn_reflns_limit_h_min -11
_diffrn_reflns_limit_k_max 14
_diffrn_reflns_limit_k_min -20
_diffrn_reflns_limit_l_max 17
_diffrn_reflns_limit_l_min -22
_diffrn_reflns_number 5798
_diffrn_reflns_point_group_measured_fraction_full 1.000
_diffrn_reflns_point_group_measured_fraction_max 0.984
_diffrn_reflns_theta_full 25.500
_diffrn_reflns_theta_max 26.991
_diffrn_reflns_theta_min 2.570
_exptl_absorpt_coefficient_mu 0.160
_exptl_absorpt_correction_T_max 0.965
_exptl_absorpt_correction_T_min 0.954
_exptl_absorpt_correction_type analytical
_exptl_absorpt_process_details
;
Analytical numeric absorption correction using a multifaceted crystal
model based on expressions derived by R.C. Clark & J.S. Reid.
(Clark, R. C. & Reid, J. S. (1995). Acta Cryst. A51, 887-897)
;
_exptl_crystal_colour colourless
_exptl_crystal_density_diffrn 1.400
_exptl_crystal_description plate
_exptl_crystal_F_000 2016
_exptl_crystal_size_max 0.460
_exptl_crystal_size_mid 0.330
_exptl_crystal_size_min 0.290
_refine_diff_density_max 0.766
_refine_diff_density_min -0.669
_refine_diff_density_rms 0.131
_refine_ls_extinction_method none
_refine_ls_goodness_of_fit_ref 1.090
_refine_ls_hydrogen_treatment constr
_refine_ls_matrix_type full
_refine_ls_number_parameters 148
_refine_ls_number_reflns 2436
_refine_ls_number_restraints 0
_refine_ls_restrained_S_all 1.090
_refine_ls_R_factor_all 0.0916
_refine_ls_R_factor_gt 0.0775
_refine_ls_shift/su_max 0.001
_refine_ls_shift/su_mean 0.000
_refine_ls_structure_factor_coef Fsqd
_refine_ls_weighting_details 'w=1/[\s^2^(Fo^2^)+(0.1222P)^2^+2.9372P] where P=(Fo^2^+2Fc^2^)/3'
_refine_ls_weighting_scheme calc
_refine_ls_wR_factor_gt 0.1980
_refine_ls_wR_factor_ref 0.2126
_reflns_Friedel_coverage 0.000
_reflns_number_gt 1946
_reflns_number_total 2436
_reflns_threshold_expression 'I > 2\s(I)'
_cod_data_source_file d2dt00731b2.cif
_cod_data_source_block 8
_cod_original_cell_volume 4526.0(19)
_cod_original_sg_symbol_H-M 'I 41/a'
_cod_database_code 7710374
_shelx_shelxl_version_number 2014/7
_shelx_space_group_comment
;
The symmetry employed for this shelxl refinement is uniquely defined
by the following loop, which should always be used as a source of
symmetry information in preference to the above space-group names.
They are only intended as comments.
;
_shelx_estimated_absorpt_t_min 0.930
_shelx_estimated_absorpt_t_max 0.955

loop_
_space_group_symop_operation_xyz
'x, y, z'
'-x+1/2, -y, z+1/2'
'-y+3/4, x+1/4, z+1/4'
'y+3/4, -x+3/4, z+3/4'
'x+1/2, y+1/2, z+1/2'
'-x+1, -y+1/2, z+1'
'-y+5/4, x+3/4, z+3/4'
'y+5/4, -x+5/4, z+5/4'
'-x, -y, -z'
'x-1/2, y, -z-1/2'
'y-3/4, -x-1/4, -z-1/4'
'-y-3/4, x-3/4, -z-3/4'
'-x+1/2, -y+1/2, -z+1/2'
'x, y+1/2, -z'
'y-1/4, -x+1/4, -z+1/4'
'-y-1/4, x-1/4, -z-1/4'

loop_
_atom_site_label
_atom_site_type_symbol
_atom_site_fract_x
_atom_site_fract_y
_atom_site_fract_z
_atom_site_U_iso_or_equiv
_atom_site_adp_type
_atom_site_occupancy
_atom_site_site_symmetry_order
_atom_site_calc_flag
_atom_site_refinement_flags_posn
_atom_site_refinement_flags_adp
_atom_site_refinement_flags_occupancy
_atom_site_disorder_assembly
_atom_site_disorder_group
Mg1 Mg 1.09265(5) 0.28660(5) 0.56679(4) 0.0203(3) Uani 1 1 d . . . . .
O1 O 1.20836(12) 0.23243(12) 0.56614(9) 0.0229(4) Uani 1 1 d . . . . .
C1 C 1.25421(16) 0.20358(16) 0.51118(14) 0.0219(6) Uani 1 1 d . . . . .
C2 C 1.32503(17) 0.15193(17) 0.52734(15) 0.0255(6) Uani 1 1 d . . . . .
H2 H 1.3380 0.1397 0.5777 0.031 Uiso 1 1 calc R U . . .
C3 C 1.37506(17) 0.11928(18) 0.47263(15) 0.0284(6) Uani 1 1 d . . . . .
H3 H 1.4221 0.0852 0.4858 0.034 Uiso 1 1 calc R U . . .
C4 C 1.35835(18) 0.13510(18) 0.39767(15) 0.0290(6) Uani 1 1 d . . . . .
H4 H 1.3930 0.1116 0.3599 0.035 Uiso 1 1 calc R U . . .
C5 C 1.29072(17) 0.18541(17) 0.37981(14) 0.0249(6) Uani 1 1 d . . . . .
H5 H 1.2792 0.1971 0.3291 0.030 Uiso 1 1 calc R U . . .
C6 C 1.23772(16) 0.22019(16) 0.43520(14) 0.0223(6) Uani 1 1 d . . . . .
C7 C 1.16534(16) 0.27128(16) 0.41287(13) 0.0205(6) Uani 1 1 d . . . . .
O2 O 1.10874(11) 0.29584(12) 0.45396(10) 0.0239(5) Uani 1 1 d . . . . .
O3 O 1.16321(12) 0.28993(13) 0.34063(9) 0.0287(5) Uani 1 1 d . . . . .
C8 C 1.0897(2) 0.3371(2) 0.31615(16) 0.0342(7) Uani 1 1 d . . . . .
H8A H 1.0386 0.3045 0.3266 0.051 Uiso 1 1 calc R U . . .
H8B H 1.0938 0.3477 0.2627 0.051 Uiso 1 1 calc R U . . .
H8C H 1.0872 0.3911 0.3427 0.051 Uiso 1 1 calc R U . . .
O4 O 0.97064(11) 0.32931(11) 0.56934(9) 0.0199(4) Uani 1 1 d . . . . .
C9 C 0.94384(18) 0.39657(17) 0.52245(14) 0.0250(6) Uani 1 1 d . . . . .
H9A H 0.9598 0.4506 0.5448 0.037 Uiso 1 1 calc R U . . .
H9B H 0.8824 0.3943 0.5165 0.037 Uiso 1 1 calc R U . . .
H9C H 0.9709 0.3910 0.4738 0.037 Uiso 1 1 calc R U . . .
O5 O 1.12883(12) 0.41405(12) 0.57649(10) 0.0268(5) Uani 1 1 d . . . . .
H5A H 1.0993 0.4383 0.6088 0.040 Uiso 1 1 calc R U . . .
C10 C 1.20808(19) 0.45421(19) 0.57160(17) 0.0344(7) Uani 1 1 d . . . . .
H10A H 1.2397 0.4446 0.6176 0.052 Uiso 1 1 calc R U . . .
H10B H 1.1999 0.5149 0.5643 0.052 Uiso 1 1 calc R U . . .
H10C H 1.2397 0.4310 0.5295 0.052 Uiso 1 1 calc R U . . .

loop_
_atom_site_aniso_label
_atom_site_aniso_U_11
_atom_site_aniso_U_22
_atom_site_aniso_U_33
_atom_site_aniso_U_23
_atom_site_aniso_U_13
_atom_site_aniso_U_12
Mg1 0.0202(5) 0.0217(5) 0.0191(5) 0.0006(3) 0.0010(3) -0.0001(3)
O1 0.0229(9) 0.0262(10) 0.0195(8) -0.0003(7) 0.0017(7) 0.0012(7)
C1 0.0198(13) 0.0217(13) 0.0241(13) -0.0005(10) 0.0002(10) -0.0014(10)
C2 0.0221(13) 0.0289(14) 0.0256(12) 0.0017(11) -0.0018(10) 0.0007(10)
C3 0.0223(13) 0.0313(15) 0.0316(14) 0.0023(11) -0.0016(11) 0.0033(11)
C4 0.0296(15) 0.0308(15) 0.0265(13) 0.0000(11) 0.0051(11) 0.0039(11)
C5 0.0253(13) 0.0267(13) 0.0228(12) 0.0008(10) 0.0037(10) -0.0002(10)
C6 0.0208(13) 0.0209(13) 0.0252(13) 0.0015(10) 0.0011(10) -0.0030(9)
C7 0.0224(13) 0.0192(12) 0.0199(12) 0.0007(9) 0.0006(10) -0.0027(9)
O2 0.0239(9) 0.0276(10) 0.0202(9) 0.0025(7) 0.0021(7) 0.0036(7)
O3 0.0312(11) 0.0352(11) 0.0196(9) 0.0044(8) 0.0020(8) 0.0085(8)
C8 0.0369(17) 0.0391(17) 0.0268(13) 0.0058(12) -0.0008(12) 0.0114(13)
O4 0.0214(9) 0.0188(9) 0.0194(9) 0.0014(7) -0.0003(7) 0.0012(6)
C9 0.0254(14) 0.0244(13) 0.0251(12) 0.0031(11) -0.0013(10) 0.0012(10)
O5 0.0251(10) 0.0260(10) 0.0295(10) -0.0017(8) 0.0058(8) -0.0035(7)
C10 0.0273(15) 0.0300(15) 0.0458(17) 0.0026(13) 0.0039(13) -0.0028(11)

loop_
_atom_type_symbol
_atom_type_description
_atom_type_scat_dispersion_real
_atom_type_scat_dispersion_imag
_atom_type_scat_source
C C 0.0033 0.0016 'International Tables Vol C Tables 4.2.6.8 and 6.1.1.4'
H H 0.0000 0.0000 'International Tables Vol C Tables 4.2.6.8 and 6.1.1.4'
O O 0.0106 0.0060 'International Tables Vol C Tables 4.2.6.8 and 6.1.1.4'
Mg Mg 0.0486 0.0363 'International Tables Vol C Tables 4.2.6.8 and 6.1.1.4'

loop_
_geom_angle_atom_site_label_1
_geom_angle_atom_site_label_2
_geom_angle_atom_site_label_3
_geom_angle
_geom_angle_site_symmetry_1
_geom_angle_site_symmetry_3
_geom_angle_publ_flag
O1 Mg1 O4 174.13(8) . . ?
O1 Mg1 O2 84.96(7) . . ?
O4 Mg1 O2 96.65(7) . . ?
O1 Mg1 O4 94.29(7) . 15_666 ?
O4 Mg1 O4 84.23(8) . 15_666 ?
O2 Mg1 O4 178.45(9) . 15_666 ?
O1 Mg1 O4 93.56(8) . 6_654 ?
O4 Mg1 O4 80.63(8) . 6_654 ?
O2 Mg1 O4 98.27(8) . 6_654 ?
O4 Mg1 O4 83.13(8) 15_666 6_654 ?
O1 Mg1 O5 99.23(8) . . ?
O4 Mg1 O5 86.46(8) . . ?
O2 Mg1 O5 88.85(8) . . ?
O4 Mg1 O5 89.93(8) 15_666 . ?
O4 Mg1 O5 165.88(8) 6_654 . ?
C1 O1 Mg1 130.88(16) . . ?
O1 C1 C6 124.2(2) . . ?
O1 C1 C2 119.0(2) . . ?
C6 C1 C2 116.8(2) . . ?
C3 C2 C1 122.0(2) . . ?
C3 C2 H2 119.0 . . ?
C1 C2 H2 119.0 . . ?
C2 C3 C4 121.2(3) . . ?
C2 C3 H3 119.4 . . ?
C4 C3 H3 119.4 . . ?
C5 C4 C3 118.5(3) . . ?
C5 C4 H4 120.7 . . ?
C3 C4 H4 120.7 . . ?
C4 C5 C6 121.6(2) . . ?
C4 C5 H5 119.2 . . ?
C6 C5 H5 119.2 . . ?
C5 C6 C1 119.9(2) . . ?
C5 C6 C7 119.2(2) . . ?
C1 C6 C7 120.9(2) . . ?
O2 C7 O3 120.0(2) . . ?
O2 C7 C6 125.8(2) . . ?
O3 C7 C6 114.3(2) . . ?
C7 O2 Mg1 131.72(17) . . ?
C7 O3 C8 115.5(2) . . ?
O3 C8 H8A 109.5 . . ?
O3 C8 H8B 109.5 . . ?
H8A C8 H8B 109.5 . . ?
O3 C8 H8C 109.5 . . ?
H8A C8 H8C 109.5 . . ?
H8B C8 H8C 109.5 . . ?
C9 O4 Mg1 121.00(15) . . ?
C9 O4 Mg1 119.72(15) . 12_757 ?
Mg1 O4 Mg1 96.23(7) . 12_757 ?
C9 O4 Mg1 120.04(15) . 6_654 ?
Mg1 O4 Mg1 99.31(8) . 6_654 ?
Mg1 O4 Mg1 94.88(7) 12_757 6_654 ?
O4 C9 H9A 109.5 . . ?
O4 C9 H9B 109.5 . . ?
H9A C9 H9B 109.5 . . ?
O4 C9 H9C 109.5 . . ?
H9A C9 H9C 109.5 . . ?
H9B C9 H9C 109.5 . . ?
C10 O5 Mg1 132.04(18) . . ?
C10 O5 H5A 109.5 . . ?
Mg1 O5 H5A 110.2 . . ?
O5 C10 H10A 109.5 . . ?
O5 C10 H10B 109.5 . . ?
H10A C10 H10B 109.5 . . ?
O5 C10 H10C 109.5 . . ?
H10A C10 H10C 109.5 . . ?
H10B C10 H10C 109.5 . . ?

loop_
_geom_bond_atom_site_label_1
_geom_bond_atom_site_label_2
_geom_bond_distance
_geom_bond_site_symmetry_2
_geom_bond_publ_flag
Mg1 O1 2.025(2) . ?
Mg1 O4 2.049(2) . ?
Mg1 O2 2.0539(19) . ?
Mg1 O4 2.0654(18) 15_666 ?
Mg1 O4 2.0937(19) 6_654 ?
Mg1 O5 2.107(2) . ?
O1 C1 1.311(3) . ?
C1 C6 1.418(4) . ?
C1 C2 1.419(4) . ?
C2 C3 1.367(4) . ?
C2 H2 0.9500 . ?
C3 C4 1.399(4) . ?
C3 H3 0.9500 . ?
C4 C5 1.374(4) . ?
C4 H4 0.9500 . ?
C5 C6 1.416(4) . ?
C5 H5 0.9500 . ?
C6 C7 1.461(4) . ?
C7 O2 1.227(3) . ?
C7 O3 1.335(3) . ?
O3 C8 1.453(3) . ?
C8 H8A 0.9800 . ?
C8 H8B 0.9800 . ?
C8 H8C 0.9800 . ?
O4 C9 1.425(3) . ?
O4 Mg1 2.0654(18) 12_757 ?
O4 Mg1 2.0937(19) 6_654 ?
C9 H9A 0.9800 . ?
C9 H9B 0.9800 . ?
C9 H9C 0.9800 . ?
O5 C10 1.411(3) . ?
O5 H5A 0.8400 . ?
C10 H10A 0.9800 . ?
C10 H10B 0.9800 . ?
C10 H10C 0.9800 . ?

loop_
_geom_hbond_atom_site_label_D
_geom_hbond_atom_site_label_H
_geom_hbond_atom_site_label_A
_geom_hbond_distance_DH
_geom_hbond_distance_HA
_geom_hbond_distance_DA
_geom_hbond_angle_DHA
_geom_hbond_site_symmetry_A
O5 H5A O1 0.84 1.90 2.710(3) 161.8 12_757

loop_
_geom_torsion_atom_site_label_1
_geom_torsion_atom_site_label_2
_geom_torsion_atom_site_label_3
_geom_torsion_atom_site_label_4
_geom_torsion
_geom_torsion_site_symmetry_1
_geom_torsion_site_symmetry_2
_geom_torsion_site_symmetry_3
_geom_torsion_site_symmetry_4
_geom_torsion_publ_flag
Mg1 O1 C1 C6 13.5(4) . . . . ?
Mg1 O1 C1 C2 -166.21(18) . . . . ?
O1 C1 C2 C3 179.5(3) . . . . ?
C6 C1 C2 C3 -0.2(4) . . . . ?
C1 C2 C3 C4 -0.3(4) . . . . ?
C2 C3 C4 C5 0.8(4) . . . . ?
C3 C4 C5 C6 -0.8(4) . . . . ?
C4 C5 C6 C1 0.3(4) . . . . ?
C4 C5 C6 C7 -178.3(2) . . . . ?
O1 C1 C6 C5 -179.5(2) . . . . ?
C2 C1 C6 C5 0.2(4) . . . . ?
O1 C1 C6 C7 -0.9(4) . . . . ?
C2 C1 C6 C7 178.8(2) . . . . ?
C5 C6 C7 O2 170.0(3) . . . . ?
C1 C6 C7 O2 -8.5(4) . . . . ?
C5 C6 C7 O3 -8.9(3) . . . . ?
C1 C6 C7 O3 172.5(2) . . . . ?
O3 C7 O2 Mg1 -175.97(17) . . . . ?
C6 C7 O2 Mg1 5.1(4) . . . . ?
O2 C7 O3 C8 -2.0(4) . . . . ?
C6 C7 O3 C8 177.1(2) . . . . ?
